data_2221055
loop_
_publ_author_name
'Ranjith, Sekaran'
'Thenmozhi, Sundar'
'Manikannan, Ramaiyan'
'Muthusubramanian, Shanmugam'
'Subbiahpandi, Arunachalathevar'

_publ_section_title
;
 3,3'-(<i>p</i>-Phenylene)bis(3,4-dihydro-2<i>H</i>-1,3-benzoxazine)
;
_journal_coeditor_code FB2131
_journal_issue 3
_journal_name_full 'Acta Crystallographica Section E'
_journal_page_first o581
_journal_paper_doi 10.1107/S1600536809005790
_journal_volume 65
_journal_year 2009
_chemical_formula_iupac 'C22 H20 N2 O2'
_chemical_formula_moiety 'C22 H20 N2 O2'
_chemical_formula_sum 'C22 H20 N2 O2'
_chemical_formula_weight 344.40
_chemical_name_common
;3-[4-(3,4-dihydro-2<i>H</i>-1,3-benzoxazin-3-yl)phenyl]-3,4-dihydro-2<i>H</i>-
1,3-benzoxazine
;
_chemical_name_systematic
;
3,3'-(<i>p</i>-Phenylene)bis(3,4-dihydro-2<i>H</i>-1,3-benzoxazine)
;
_space_group_IT_number 14
_symmetry_cell_setting monoclinic
_symmetry_space_group_name_Hall '-P 2ybc'
_symmetry_space_group_name_H-M 'P 1 21/c 1'
_atom_sites_solution_hydrogens difmap
_atom_sites_solution_primary direct
_atom_sites_solution_secondary difmap
_audit_creation_method SHELXL-97
_cell_angle_alpha 90.00
_cell_angle_beta 113.90(3)
_cell_angle_gamma 90.00
_cell_formula_units_Z 2
_cell_length_a 9.191(5)
_cell_length_b 8.794(4)
_cell_length_c 11.317(5)
_cell_measurement_reflns_used 3779
_cell_measurement_temperature 293(2)
_cell_measurement_theta_max 35.34
_cell_measurement_theta_min 2.42
_cell_volume 836.3(7)
_computing_cell_refinement 'APEX2 (Bruker, 2004)'
_computing_data_collection 'APEX2 (Bruker, 2004)'
_computing_data_reduction 'SAINT (Bruker, 2004)'
_computing_molecular_graphics 'ORTEP-3 (Farrugia, 1997)'
_computing_publication_material 'SHELXL97 (Sheldrick, 2008) and PLATON (Spek, 2009)'
_computing_structure_refinement 'SHELXL97 (Sheldrick, 2008)'
_computing_structure_solution 'SHELXS97 (Sheldrick, 2008)'
_diffrn_ambient_temperature 293(2)
_diffrn_measured_fraction_theta_full 0.997
_diffrn_measured_fraction_theta_max 0.980
_diffrn_measurement_device_type 'Bruker APEXII CCD area-detector'
_diffrn_measurement_method \w
_diffrn_radiation_monochromator graphite
_diffrn_radiation_source 'fine-focus sealed tube'
_diffrn_radiation_type MoK\a
_diffrn_radiation_wavelength 0.71073
_diffrn_reflns_av_R_equivalents 0.0206
_diffrn_reflns_av_sigmaI/netI 0.0214
_diffrn_reflns_limit_h_max 13
_diffrn_reflns_limit_h_min -14
_diffrn_reflns_limit_k_max 14
_diffrn_reflns_limit_k_min -14
_diffrn_reflns_limit_l_max 16
_diffrn_reflns_limit_l_min -18
_diffrn_reflns_number 13095
_diffrn_reflns_theta_full 25.00
_diffrn_reflns_theta_max 35.34
_diffrn_reflns_theta_min 2.42
_exptl_absorpt_coefficient_mu 0.088
_exptl_absorpt_correction_T_max 0.986
_exptl_absorpt_correction_T_min 0.982
_exptl_absorpt_correction_type multi-scan
_exptl_absorpt_process_details '(SADABS; Sheldrick, 1996)'
_exptl_crystal_colour Colourless
_exptl_crystal_density_diffrn 1.368
_exptl_crystal_density_method 'not measured'
_exptl_crystal_description block
_exptl_crystal_F_000 364
_exptl_crystal_size_max 0.21
_exptl_crystal_size_mid 0.19
_exptl_crystal_size_min 0.16
_refine_diff_density_max 0.424
_refine_diff_density_min -0.207
_refine_ls_extinction_method none
_refine_ls_goodness_of_fit_ref 1.024
_refine_ls_hydrogen_treatment constr
_refine_ls_matrix_type full
_refine_ls_number_constraints 40
_refine_ls_number_parameters 118
_refine_ls_number_reflns 3707
_refine_ls_number_restraints 0
_refine_ls_restrained_S_all 1.024
_refine_ls_R_factor_all 0.0688
_refine_ls_R_factor_gt 0.0501
_refine_ls_shift/su_max 0.000
_refine_ls_shift/su_mean 0.000
_refine_ls_structure_factor_coef Fsqd
_refine_ls_weighting_details 'calc w=1/[\s^2^(Fo^2^)+(0.092P)^2^+0.1065P] where P=(Fo^2^+2Fc^2^)/3'
_refine_ls_weighting_scheme calc
_refine_ls_wR_factor_gt 0.1443
_refine_ls_wR_factor_ref 0.1639
_reflns_number_gt 2762
_reflns_number_total 3707
_reflns_threshold_expression I>2\s(I)
_cod_data_source_file fb2131.cif
_cod_data_source_block I
_cod_depositor_comments
;
The following automatic conversions were performed:
'_symmetry_cell_setting' value 'Monoclinic' changed to 'monoclinic'
according to '/home/saulius/struct/CIF-dictionaries/cif_core.dic'
dictionary named 'cif_core.dic' version 2.4.1 from 2010-06-29.

Automatic conversion script
Id: cif_fix_enum 1527 2010-12-29 10:47:43Z saulius 

The following automatic conversions were performed:

'_symmetry_cell_setting' value 'Monoclinic' changed to 'monoclinic'
according to /home/saulius/struct/CIF-dictionaries/cif_core.dic
dictionary named 'cif_core.dic' version 2.4.1 from 2010-06-29.

Automatic conversion script
Id: cif_fix_values 1715 2011-07-08 13:25:40Z adriana 
;
_cod_original_sg_symbol_H-M 'P 21/c'
_cod_database_code 2221055
_cod_database_fobs_code 2221055

loop_
_symmetry_equiv_pos_as_xyz
'x, y, z'
'-x, y+1/2, -z+1/2'
'-x, -y, -z'
'x, -y-1/2, z-1/2'

loop_
_atom_site_type_symbol
_atom_site_label
_atom_site_fract_x
_atom_site_fract_y
_atom_site_fract_z
_atom_site_U_iso_or_equiv
_atom_site_adp_type
_atom_site_calc_flag
_atom_site_refinement_flags
_atom_site_occupancy
_atom_site_disorder_assembly
_atom_site_disorder_group
C C1 0.43532(12) 0.74937(13) -0.05691(12) 0.0396(2) Uani d . 1 . .
H H1 0.4025 0.6810 -0.0100 0.048 Uiso calc R 1 . .
C C2 0.32355(12) 0.81402(14) -0.16802(13) 0.0455(3) Uani d . 1 . .
H H2 0.2166 0.7884 -0.1960 0.055 Uiso calc R 1 . .
C C3 0.37168(13) 0.91652(15) -0.23690(12) 0.0450(3) Uani d . 1 . .
H H3 0.2968 0.9594 -0.3121 0.054 Uiso calc R 1 . .
C C4 0.52981(13) 0.95635(13) -0.19555(11) 0.0407(2) Uani d . 1 . .
H H4 0.5613 1.0267 -0.2418 0.049 Uiso calc R 1 . .
C C5 0.64179(11) 0.89038(11) -0.08403(10) 0.03299(19) Uani d . 1 . .
C C6 0.59569(11) 0.78485(11) -0.01425(10) 0.03196(19) Uani d . 1 . .
C C7 0.71934(12) 0.71327(13) 0.10586(11) 0.0380(2) Uani d . 1 . .
H H7A 0.7147 0.7601 0.1819 0.046 Uiso calc R 1 . .
H H7B 0.6966 0.6058 0.1075 0.046 Uiso calc R 1 . .
C C8 0.89981(12) 0.88699(12) 0.08050(12) 0.0395(2) Uani d . 1 . .
H H8A 1.0095 0.9023 0.0928 0.047 Uiso calc R 1 . .
H H8B 0.8796 0.9520 0.1415 0.047 Uiso calc R 1 . .
C C9 0.93646(9) 0.61784(10) 0.05017(9) 0.02906(18) Uani d . 1 . .
C C10 0.93371(10) 0.46677(11) 0.08570(9) 0.03247(19) Uani d . 1 . .
H H10 0.8888 0.4429 0.1437 0.039 Uiso calc R 1 . .
C C11 1.00414(11) 0.64904(11) -0.03736(10) 0.03289(19) Uani d . 1 . .
H H11 1.0076 0.7487 -0.0636 0.039 Uiso calc R 1 . .
N N1 0.87985(9) 0.73251(10) 0.10900(8) 0.03406(18) Uani d . 1 . .
O O1 0.79736(9) 0.93289(9) -0.04855(8) 0.0422(2) Uani d . 1 . .

loop_
_atom_site_aniso_label
_atom_site_aniso_U_11
_atom_site_aniso_U_22
_atom_site_aniso_U_33
_atom_site_aniso_U_12
_atom_site_aniso_U_13
_atom_site_aniso_U_23
C1 0.0309(4) 0.0399(5) 0.0495(6) -0.0034(4) 0.0178(4) -0.0027(4)
C2 0.0291(4) 0.0477(6) 0.0531(6) -0.0014(4) 0.0098(4) -0.0076(5)
C3 0.0367(5) 0.0511(6) 0.0380(5) 0.0088(4) 0.0058(4) -0.0019(4)
C4 0.0410(5) 0.0437(5) 0.0385(5) 0.0057(4) 0.0172(4) 0.0055(4)
C5 0.0296(4) 0.0340(4) 0.0369(5) 0.0001(3) 0.0151(3) -0.0001(3)
C6 0.0282(4) 0.0338(4) 0.0357(4) 0.0001(3) 0.0149(3) -0.0011(3)
C7 0.0336(4) 0.0450(5) 0.0392(5) 0.0028(4) 0.0188(4) 0.0064(4)
C8 0.0331(4) 0.0361(5) 0.0458(6) -0.0037(3) 0.0121(4) -0.0023(4)
C9 0.0211(3) 0.0341(4) 0.0281(4) -0.0013(3) 0.0059(3) 0.0035(3)
C10 0.0287(4) 0.0372(4) 0.0319(4) -0.0008(3) 0.0126(3) 0.0071(3)
C11 0.0294(4) 0.0329(4) 0.0359(4) -0.0010(3) 0.0128(3) 0.0076(3)
N1 0.0281(3) 0.0366(4) 0.0361(4) -0.0003(3) 0.0115(3) 0.0012(3)
O1 0.0308(3) 0.0426(4) 0.0526(5) -0.0023(3) 0.0163(3) 0.0117(3)

loop_
_atom_type_symbol
_atom_type_description
_atom_type_scat_dispersion_real
_atom_type_scat_dispersion_imag
_atom_type_scat_source
C C 0.0033 0.0016 'International Tables Vol C Tables 4.2.6.8 and 6.1.1.4'
H H 0.0000 0.0000 'International Tables Vol C Tables 4.2.6.8 and 6.1.1.4'
N N 0.0061 0.0033 'International Tables Vol C Tables 4.2.6.8 and 6.1.1.4'
O O 0.0106 0.0060 'International Tables Vol C Tables 4.2.6.8 and 6.1.1.4'

loop_
_geom_angle_atom_site_label_1
_geom_angle_atom_site_label_2
_geom_angle_atom_site_label_3
_geom_angle_site_symmetry_1
_geom_angle_site_symmetry_3
_geom_angle
_geom_angle_publ_flag
C2 C1 C6 . . 121.12(10) ?
C2 C1 H1 . . 119.4 ?
C6 C1 H1 . . 119.4 ?
C3 C2 C1 . . 119.55(10) ?
C3 C2 H2 . . 120.2 ?
C1 C2 H2 . . 120.2 ?
C2 C3 C4 . . 120.67(10) ?
C2 C3 H3 . . 119.7 ?
C4 C3 H3 . . 119.7 ?
C3 C4 C5 . . 119.50(10) ?
C3 C4 H4 . . 120.3 ?
C5 C4 H4 . . 120.3 ?
O1 C5 C4 . . 116.89(9) ?
O1 C5 C6 . . 122.47(9) ?
C4 C5 C6 . . 120.63(9) ?
C1 C6 C5 . . 118.50(9) ?
C1 C6 C7 . . 121.66(9) ?
C5 C6 C7 . . 119.83(8) ?
N1 C7 C6 . . 110.80(8) ?
N1 C7 H7A . . 109.5 ?
C6 C7 H7A . . 109.5 ?
N1 C7 H7B . . 109.5 ?
C6 C7 H7B . . 109.5 ?
H7A C7 H7B . . 108.1 ?
N1 C8 O1 . . 113.95(9) ?
N1 C8 H8A . . 108.8 ?
O1 C8 H8A . . 108.8 ?
N1 C8 H8B . . 108.8 ?
O1 C8 H8B . . 108.8 ?
H8A C8 H8B . . 107.7 ?
C10 C9 C11 . . 117.32(9) ?
C10 C9 N1 . . 119.36(8) ?
C11 C9 N1 . . 123.22(8) ?
C11 C10 C9 3_765 . 121.98(8) ?
C11 C10 H10 3_765 . 119.0 ?
C9 C10 H10 . . 119.0 ?
C10 C11 C9 3_765 . 120.70(8) ?
C10 C11 H11 3_765 . 119.7 ?
C9 C11 H11 . . 119.7 ?
C9 N1 C8 . . 117.79(8) ?
C9 N1 C7 . . 117.51(8) ?
C8 N1 C7 . . 108.90(8) ?
C5 O1 C8 . . 113.39(8) ?

loop_
_geom_bond_atom_site_label_1
_geom_bond_atom_site_label_2
_geom_bond_site_symmetry_2
_geom_bond_distance
_geom_bond_publ_flag
C1 C2 . 1.3832(16) ?
C1 C6 . 1.3879(13) ?
C1 H1 . 0.9300 ?
C2 C3 . 1.3767(18) ?
C2 H2 . 0.9300 ?
C3 C4 . 1.3795(16) ?
C3 H3 . 0.9300 ?
C4 C5 . 1.3915(15) ?
C4 H4 . 0.9300 ?
C5 O1 . 1.3713(11) ?
C5 C6 . 1.3912(13) ?
C6 C7 . 1.5113(14) ?
C7 N1 . 1.4709(12) ?
C7 H7A . 0.9700 ?
C7 H7B . 0.9700 ?
C8 N1 . 1.4252(13) ?
C8 O1 . 1.4381(14) ?
C8 H8A . 0.9700 ?
C8 H8B . 0.9700 ?
C9 C10 . 1.3912(13) ?
C9 C11 . 1.3938(13) ?
C9 N1 . 1.4183(12) ?
C10 C11 3_765 1.3841(14) ?
C10 H10 . 0.9300 ?
C11 C10 3_765 1.3841(14) ?
C11 H11 . 0.9300 ?

loop_
_geom_hbond_atom_site_label_D
_geom_hbond_atom_site_label_H
_geom_hbond_atom_site_label_A
_geom_hbond_site_symmetry_A
_geom_hbond_distance_DH
_geom_hbond_distance_HA
_geom_hbond_distance_DA
_geom_hbond_angle_DHA
C8 H8A O1 3_775 0.97 2.49 3.3469(15) 147
C3 H3 Cg1 2_654 0.93 2.72 3.582(13) 155
C3 H3 Cg1 4_655 0.93 2.72 3.582(13) 155

loop_
_geom_torsion_atom_site_label_1
_geom_torsion_atom_site_label_2
_geom_torsion_atom_site_label_3
_geom_torsion_atom_site_label_4
_geom_torsion_site_symmetry_1
_geom_torsion_site_symmetry_2
_geom_torsion_site_symmetry_3
_geom_torsion_site_symmetry_4
_geom_torsion
_geom_torsion_publ_flag
C6 C1 C2 C3 . . . . -0.69(17) ?
C1 C2 C3 C4 . . . . -0.61(18) ?
C2 C3 C4 C5 . . . . 0.91(17) ?
C3 C4 C5 O1 . . . . 179.20(10) ?
C3 C4 C5 C6 . . . . 0.07(16) ?
C2 C1 C6 C5 . . . . 1.63(16) ?
C2 C1 C6 C7 . . . . -179.07(10) ?
O1 C5 C6 C1 . . . . 179.60(9) ?
C4 C5 C6 C1 . . . . -1.32(15) ?
O1 C5 C6 C7 . . . . 0.29(15) ?
C4 C5 C6 C7 . . . . 179.37(9) ?
C1 C6 C7 N1 . . . . 163.06(9) ?
C5 C6 C7 N1 . . . . -17.65(13) ?
C11 C9 C10 C11 . . . 3_765 0.29(15) ?
N1 C9 C10 C11 . . . 3_765 -176.14(8) ?
C10 C9 C11 C10 . . . 3_765 -0.28(14) ?
N1 C9 C11 C10 . . . 3_765 175.99(8) ?
C10 C9 N1 C8 . . . . 173.54(9) ?
C11 C9 N1 C8 . . . . -2.67(13) ?
C10 C9 N1 C7 . . . . -53.04(11) ?
C11 C9 N1 C7 . . . . 130.75(10) ?
O1 C8 N1 C9 . . . . 71.79(11) ?
O1 C8 N1 C7 . . . . -65.29(11) ?
C6 C7 N1 C9 . . . . -89.66(10) ?
C6 C7 N1 C8 . . . . 47.56(11) ?
C4 C5 O1 C8 . . . . 167.11(9) ?
C6 C5 O1 C8 . . . . -13.78(14) ?
N1 C8 O1 C5 . . . . 47.26(12) ?
